data_7244197
loop_
_publ_author_name
'Smile, Suresh Snoxma'
'Novanna, Motakatla'
'Kannadasan, Sathananthan'
'Shanmugam, Ponnusamy'

_publ_section_title
;
 DMSO--allyl bromide: a mild and efficient reagent for atom economic
 one-pot N-allylation and bromination of 2\%-aryl amines, 2-aryl
 aminoamides, indoles and 7-aza indoles
;
_journal_issue 3
_journal_name_full 'RSC Advances'
_journal_page_first 1834
_journal_page_last 1839
_journal_paper_doi 10.1039/D1RA08588C
_journal_volume 12
_journal_year 2022
_chemical_formula_moiety 'C23 H21 Br N2 O'
_chemical_formula_sum 'C23 H21 Br N2 O'
_chemical_formula_weight 421.33
_chemical_name_common SS1-280R
_chemical_name_systematic N-allyl-5-bromo-N-phenyl-2-(p-tolylamino)benzamide
_space_group_crystal_system monoclinic
_space_group_IT_number 14
_space_group_name_Hall '-P 2yn'
_space_group_name_H-M_alt 'P 1 21/n 1'
_atom_sites_solution_hydrogens mixed
_audit_creation_method SHELXL-2018/3
_audit_update_record
;
2021-08-05 deposited with the CCDC.	2021-12-23 downloaded from the CCDC.
;
_cell_angle_alpha 90
_cell_angle_beta 90.312(7)
_cell_angle_gamma 90
_cell_formula_units_Z 4
_cell_length_a 10.519(3)
_cell_length_b 9.117(2)
_cell_length_c 20.975(6)
_cell_measurement_reflns_used 3029
_cell_measurement_temperature 296(2)
_cell_measurement_theta_max 22.02
_cell_measurement_theta_min 2.44
_cell_volume 2011.5(9)
_computing_cell_refinement 'APEX2/SAINT (Bruker, 2004)'
_computing_data_collection 'APEX2 (Bruker, 2004)'
_computing_data_reduction 'SAINT/XPREP (Bruker, 2004)'
_computing_molecular_graphics 'ORTEP3 (Farrugia, 1997) and Mercury (Bruno et al., 2002)'
_computing_publication_material 'SHELXL-2018/3 (Sheldrick, 2018)'
_computing_structure_refinement 'SHELXL-2018/3 (Sheldrick, 2018)'
_computing_structure_solution 'SHELXT-2018/2 (Sheldrick, 2018)'
_diffrn_ambient_temperature 296(2)
_diffrn_measured_fraction_theta_full 1.000
_diffrn_measured_fraction_theta_max 1.000
_diffrn_measurement_device_type 'Bruker axs kappa apex2 Diffractometer'
_diffrn_measurement_method '\w and \f scan'
_diffrn_radiation_monochromator graphite
_diffrn_radiation_source 'fine-focus sealed tube'
_diffrn_radiation_type MoK\a
_diffrn_radiation_wavelength 0.71073
_diffrn_reflns_av_R_equivalents 0.0965
_diffrn_reflns_av_unetI/netI 0.1037
_diffrn_reflns_Laue_measured_fraction_full 1.000
_diffrn_reflns_Laue_measured_fraction_max 1.000
_diffrn_reflns_limit_h_max 12
_diffrn_reflns_limit_h_min -12
_diffrn_reflns_limit_k_max 11
_diffrn_reflns_limit_k_min -11
_diffrn_reflns_limit_l_max 25
_diffrn_reflns_limit_l_min -25
_diffrn_reflns_number 15037
_diffrn_reflns_point_group_measured_fraction_full 1.000
_diffrn_reflns_point_group_measured_fraction_max 1.000
_diffrn_reflns_theta_full 25.242
_diffrn_reflns_theta_max 25.498
_diffrn_reflns_theta_min 1.942
_exptl_absorpt_coefficient_mu 2.058
_exptl_absorpt_correction_T_max 0.7454
_exptl_absorpt_correction_T_min 0.4182
_exptl_absorpt_correction_type multi-scan
_exptl_absorpt_process_details 'SADABS (bruker, 2012)'
_exptl_crystal_colour yellow
_exptl_crystal_density_diffrn 1.391
_exptl_crystal_description BLOCK
_exptl_crystal_F_000 864
_exptl_crystal_recrystallization_method 'Re-crystallisation from solvent: Ethanol'
_exptl_crystal_size_max 0.200
_exptl_crystal_size_mid 0.180
_exptl_crystal_size_min 0.150
_refine_diff_density_max 0.421
_refine_diff_density_min -0.417
_refine_diff_density_rms 0.077
_refine_ls_extinction_method none
_refine_ls_goodness_of_fit_ref 1.006
_refine_ls_hydrogen_treatment mixed
_refine_ls_matrix_type full
_refine_ls_number_parameters 248
_refine_ls_number_reflns 3742
_refine_ls_number_restraints 0
_refine_ls_restrained_S_all 1.006
_refine_ls_R_factor_all 0.1305
_refine_ls_R_factor_gt 0.0526
_refine_ls_shift/su_max 0.002
_refine_ls_shift/su_mean 0.000
_refine_ls_structure_factor_coef Fsqd
_refine_ls_weighting_details 'w=1/[\s^2^(Fo^2^)+(0.0380P)^2^] where P=(Fo^2^+2Fc^2^)/3'
_refine_ls_weighting_scheme calc
_refine_ls_wR_factor_gt 0.0890
_refine_ls_wR_factor_ref 0.1110
_reflns_Friedel_coverage 0.000
_reflns_number_gt 2016
_reflns_number_total 3742
_reflns_threshold_expression 'I > 2\s(I)'
_cod_data_source_file d1ra08588c2.cif
_cod_data_source_block shelx_CCDC1
_cod_original_sg_symbol_H-M 'P 21/n'
_cod_database_code 7244197
_shelx_shelxl_version_number 2018/3
_shelx_space_group_comment
;
The symmetry employed for this shelxl refinement is uniquely defined
by the following loop, which should always be used as a source of
symmetry information in preference to the above space-group names.
They are only intended as comments.
;
_shelx_estimated_absorpt_t_min 0.684
_shelx_estimated_absorpt_t_max 0.748

loop_
_space_group_symop_operation_xyz
'x, y, z'
'-x+1/2, y+1/2, -z+1/2'
'-x, -y, -z'
'x-1/2, -y-1/2, z-1/2'

loop_
_atom_site_label
_atom_site_type_symbol
_atom_site_fract_x
_atom_site_fract_y
_atom_site_fract_z
_atom_site_U_iso_or_equiv
_atom_site_adp_type
_atom_site_occupancy
_atom_site_site_symmetry_order
_atom_site_calc_flag
_atom_site_refinement_flags_posn
_atom_site_refinement_flags_adp
_atom_site_refinement_flags_occupancy
_atom_site_disorder_assembly
_atom_site_disorder_group
C1 C 0.2030(5) 0.3703(5) 0.3002(2) 0.0586(14) Uani 1 1 d . . . . .
H1 H 0.274289 0.311203 0.294915 0.070 Uiso 1 1 calc R U . . .
C2 C 0.1531(7) 0.4485(8) 0.2488(3) 0.088(2) Uani 1 1 d . . . . .
H2 H 0.191269 0.441774 0.208986 0.106 Uiso 1 1 calc R U . . .
C3 C 0.0492(7) 0.5345(8) 0.2565(4) 0.098(3) Uani 1 1 d . . . . .
H3 H 0.017009 0.587505 0.222175 0.117 Uiso 1 1 calc R U . . .
C4 C -0.0081(6) 0.5436(6) 0.3141(4) 0.085(2) Uani 1 1 d . . . . .
H4 H -0.080425 0.601195 0.318821 0.101 Uiso 1 1 calc R U . . .
C5 C 0.0403(5) 0.4677(5) 0.3658(3) 0.0623(15) Uani 1 1 d . . . . .
H5 H 0.001375 0.475188 0.405337 0.075 Uiso 1 1 calc R U . . .
C6 C 0.1461(4) 0.3812(4) 0.3586(2) 0.0400(11) Uani 1 1 d . . . . .
C7 C 0.3135(4) 0.2838(5) 0.4313(2) 0.0353(11) Uani 1 1 d . . . . .
C8 C 0.4031(4) 0.4058(4) 0.41535(18) 0.0340(11) Uani 1 1 d . . . . .
C9 C 0.3638(4) 0.5509(4) 0.42389(18) 0.0390(12) Uani 1 1 d . . . . .
H9 H 0.279823 0.570547 0.434579 0.047 Uiso 1 1 calc R U . . .
C10 C 0.4485(5) 0.6655(4) 0.41660(19) 0.0379(12) Uani 1 1 d . . . . .
C11 C 0.5728(5) 0.6374(5) 0.4016(2) 0.0478(12) Uani 1 1 d . . . . .
H11 H 0.629662 0.714681 0.396889 0.057 Uiso 1 1 calc R U . . .
C12 C 0.6140(4) 0.4940(5) 0.3934(2) 0.0450(12) Uani 1 1 d . . . . .
H12 H 0.698291 0.475455 0.382861 0.054 Uiso 1 1 calc R U . . .
C13 C 0.5294(4) 0.3782(4) 0.40081(19) 0.0376(11) Uani 1 1 d . . . . .
C14 C 0.6771(4) 0.1793(4) 0.3637(2) 0.0376(11) Uani 1 1 d . . . . .
C15 C 0.7288(4) 0.0455(5) 0.3845(2) 0.0461(12) Uani 1 1 d . . . . .
H15 H 0.692931 -0.003884 0.418747 0.055 Uiso 1 1 calc R U . . .
C16 C 0.8326(5) -0.0119(5) 0.3540(2) 0.0529(13) Uani 1 1 d . . . . .
H16 H 0.864183 -0.101781 0.367841 0.064 Uiso 1 1 calc R U . . .
C17 C 0.8921(5) 0.0568(6) 0.3040(2) 0.0515(13) Uani 1 1 d . . . . .
C18 C 0.8397(5) 0.1862(5) 0.2832(2) 0.0516(14) Uani 1 1 d . . . . .
H18 H 0.876445 0.235006 0.249034 0.062 Uiso 1 1 calc R U . . .
C19 C 0.7352(5) 0.2449(5) 0.3115(2) 0.0480(13) Uani 1 1 d . . . . .
H19 H 0.701423 0.331734 0.295369 0.058 Uiso 1 1 calc R U . . .
C20 C 1.0124(5) -0.0039(6) 0.2749(2) 0.0744(17) Uani 1 1 d . . . . .
H20A H 1.029963 0.046853 0.235808 0.112 Uiso 1 1 calc R U . . .
H20B H 1.001492 -0.106602 0.266274 0.112 Uiso 1 1 calc R U . . .
H20C H 1.082115 0.009377 0.304044 0.112 Uiso 1 1 calc R U . . .
C21 C 0.1015(5) 0.1836(5) 0.4365(2) 0.0529(14) Uani 1 1 d . . . . .
H21A H 0.143341 0.089015 0.439233 0.063 Uiso 1 1 calc R U . . .
H21B H 0.029832 0.173933 0.407530 0.063 Uiso 1 1 calc R U . . .
C22 C 0.0543(5) 0.2249(6) 0.5004(3) 0.0689(16) Uani 1 1 d . . . . .
H22 H 0.115016 0.255074 0.530009 0.083 Uiso 1 1 calc R U . . .
C23 C -0.0588(6) 0.2235(6) 0.5187(3) 0.094(2) Uani 1 1 d . . . . .
H23A H -0.123125 0.194216 0.490905 0.113 Uiso 1 1 calc R U . . .
H23B H -0.078436 0.251709 0.560099 0.113 Uiso 1 1 calc R U . . .
N2 N 0.1915(3) 0.2924(4) 0.41053(16) 0.0388(9) Uani 1 1 d . . . . .
O1 O 0.3497(3) 0.1826(3) 0.46466(15) 0.0525(9) Uani 1 1 d . . . . .
Br1 Br 0.39402(5) 0.86114(5) 0.42991(2) 0.0530(2) Uani 1 1 d . . . . .
N1 N 0.5687(4) 0.2319(4) 0.39337(19) 0.0463(11) Uani 1 1 d . . . . .
H1A H 0.531(4) 0.176(4) 0.4199(19) 0.056 Uiso 1 1 d . U . . .

loop_
_atom_site_aniso_label
_atom_site_aniso_U_11
_atom_site_aniso_U_22
_atom_site_aniso_U_33
_atom_site_aniso_U_23
_atom_site_aniso_U_13
_atom_site_aniso_U_12
C1 0.041(3) 0.084(4) 0.051(3) 0.002(3) -0.002(3) -0.009(3)
C2 0.066(5) 0.151(6) 0.047(4) 0.023(4) -0.010(4) -0.029(5)
C3 0.059(5) 0.126(6) 0.108(6) 0.062(5) -0.034(5) -0.031(4)
C4 0.064(5) 0.064(4) 0.125(6) 0.027(4) -0.019(5) 0.006(3)
C5 0.053(4) 0.062(4) 0.072(4) -0.001(3) -0.001(3) 0.003(3)
C6 0.035(3) 0.035(3) 0.050(3) 0.003(2) -0.006(3) -0.008(2)
C7 0.034(3) 0.028(3) 0.044(3) -0.003(2) 0.004(2) -0.001(2)
C8 0.030(3) 0.034(3) 0.038(3) -0.0034(19) -0.004(2) 0.006(2)
C9 0.035(3) 0.038(3) 0.044(3) -0.001(2) 0.000(2) 0.002(2)
C10 0.046(3) 0.027(3) 0.040(3) -0.0009(19) -0.001(2) 0.000(2)
C11 0.048(3) 0.040(3) 0.055(3) -0.009(2) 0.006(3) -0.011(3)
C12 0.032(3) 0.049(3) 0.054(3) -0.010(2) 0.006(2) -0.007(2)
C13 0.038(3) 0.032(3) 0.043(3) -0.004(2) 0.001(2) 0.002(2)
C14 0.027(3) 0.044(3) 0.042(3) -0.011(2) -0.005(2) -0.004(2)
C15 0.038(3) 0.044(3) 0.057(3) 0.002(2) 0.002(3) 0.004(2)
C16 0.046(4) 0.042(3) 0.071(4) -0.007(3) -0.005(3) 0.007(3)
C17 0.033(3) 0.063(4) 0.058(3) -0.023(3) 0.002(3) -0.001(3)
C18 0.049(4) 0.055(3) 0.050(3) -0.011(3) 0.011(3) 0.000(3)
C19 0.048(4) 0.045(3) 0.051(3) -0.001(2) 0.002(3) 0.007(3)
C20 0.049(4) 0.086(4) 0.088(4) -0.021(3) 0.008(3) 0.013(3)
C21 0.045(3) 0.047(3) 0.066(4) 0.008(3) 0.005(3) -0.015(2)
C22 0.045(4) 0.098(4) 0.064(4) 0.021(3) 0.009(3) -0.015(3)
C23 0.086(6) 0.103(5) 0.094(5) -0.019(4) 0.019(4) -0.013(4)
N2 0.033(3) 0.038(2) 0.046(2) 0.0074(18) 0.001(2) -0.0083(19)
O1 0.052(2) 0.0336(18) 0.071(2) 0.0141(16) -0.0021(18) 0.0009(16)
Br1 0.0599(4) 0.0319(3) 0.0672(4) -0.0019(3) 0.0004(3) -0.0004(3)
N1 0.037(3) 0.039(2) 0.063(3) 0.003(2) 0.015(2) 0.002(2)

loop_
_atom_type_symbol
_atom_type_description
_atom_type_scat_dispersion_real
_atom_type_scat_dispersion_imag
_atom_type_scat_source
C C 0.0033 0.0016 'International Tables Vol C Tables 4.2.6.8 and 6.1.1.4'
H H 0.0000 0.0000 'International Tables Vol C Tables 4.2.6.8 and 6.1.1.4'
N N 0.0061 0.0033 'International Tables Vol C Tables 4.2.6.8 and 6.1.1.4'
O O 0.0106 0.0060 'International Tables Vol C Tables 4.2.6.8 and 6.1.1.4'
Br Br -0.2901 2.4595 'International Tables Vol C Tables 4.2.6.8 and 6.1.1.4'

loop_
_geom_angle_atom_site_label_1
_geom_angle_atom_site_label_2
_geom_angle_atom_site_label_3
_geom_angle
_geom_angle_site_symmetry_1
_geom_angle_site_symmetry_3
_geom_angle_publ_flag
C6 C1 C2 119.4(5) . . ?
C6 C1 H1 120.3 . . ?
C2 C1 H1 120.3 . . ?
C3 C2 C1 120.2(6) . . ?
C3 C2 H2 119.9 . . ?
C1 C2 H2 119.9 . . ?
C4 C3 C2 120.4(6) . . ?
C4 C3 H3 119.8 . . ?
C2 C3 H3 119.8 . . ?
C3 C4 C5 120.3(6) . . ?
C3 C4 H4 119.8 . . ?
C5 C4 H4 119.8 . . ?
C6 C5 C4 119.9(5) . . ?
C6 C5 H5 120.1 . . ?
C4 C5 H5 120.1 . . ?
C1 C6 C5 119.8(5) . . ?
C1 C6 N2 119.4(4) . . ?
C5 C6 N2 120.5(4) . . ?
O1 C7 N2 121.4(4) . . ?
O1 C7 C8 119.8(4) . . ?
N2 C7 C8 118.7(4) . . ?
C13 C8 C9 119.0(4) . . ?
C13 C8 C7 121.2(4) . . ?
C9 C8 C7 119.2(4) . . ?
C10 C9 C8 120.7(4) . . ?
C10 C9 H9 119.7 . . ?
C8 C9 H9 119.7 . . ?
C11 C10 C9 120.1(4) . . ?
C11 C10 Br1 120.0(3) . . ?
C9 C10 Br1 120.0(4) . . ?
C10 C11 C12 120.2(4) . . ?
C10 C11 H11 119.9 . . ?
C12 C11 H11 119.9 . . ?
C11 C12 C13 120.0(4) . . ?
C11 C12 H12 120.0 . . ?
C13 C12 H12 120.0 . . ?
C8 C13 C12 120.0(4) . . ?
C8 C13 N1 118.7(4) . . ?
C12 C13 N1 121.3(4) . . ?
N1 C14 C19 124.7(4) . . ?
N1 C14 C15 118.6(4) . . ?
C19 C14 C15 116.6(4) . . ?
C16 C15 C14 119.7(4) . . ?
C16 C15 H15 120.2 . . ?
C14 C15 H15 120.2 . . ?
C15 C16 C17 123.2(5) . . ?
C15 C16 H16 118.4 . . ?
C17 C16 H16 118.4 . . ?
C18 C17 C16 116.7(4) . . ?
C18 C17 C20 121.5(5) . . ?
C16 C17 C20 121.8(5) . . ?
C19 C18 C17 121.6(5) . . ?
C19 C18 H18 119.2 . . ?
C17 C18 H18 119.2 . . ?
C18 C19 C14 122.1(4) . . ?
C18 C19 H19 118.9 . . ?
C14 C19 H19 118.9 . . ?
C17 C20 H20A 109.5 . . ?
C17 C20 H20B 109.5 . . ?
H20A C20 H20B 109.5 . . ?
C17 C20 H20C 109.5 . . ?
H20A C20 H20C 109.5 . . ?
H20B C20 H20C 109.5 . . ?
N2 C21 C22 112.5(4) . . ?
N2 C21 H21A 109.1 . . ?
C22 C21 H21A 109.1 . . ?
N2 C21 H21B 109.1 . . ?
C22 C21 H21B 109.1 . . ?
H21A C21 H21B 107.8 . . ?
C23 C22 C21 126.8(6) . . ?
C23 C22 H22 116.6 . . ?
C21 C22 H22 116.6 . . ?
C22 C23 H23A 120.0 . . ?
C22 C23 H23B 120.0 . . ?
H23A C23 H23B 120.0 . . ?
C7 N2 C6 126.0(4) . . ?
C7 N2 C21 116.7(4) . . ?
C6 N2 C21 116.5(4) . . ?
C14 N1 C13 128.4(4) . . ?
C14 N1 H1A 118(3) . . ?
C13 N1 H1A 111(3) . . ?

loop_
_geom_bond_atom_site_label_1
_geom_bond_atom_site_label_2
_geom_bond_distance
_geom_bond_site_symmetry_2
_geom_bond_publ_flag
C1 C6 1.371(6) . ?
C1 C2 1.393(7) . ?
C1 H1 0.9300 . ?
C2 C3 1.356(8) . ?
C2 H2 0.9300 . ?
C3 C4 1.355(8) . ?
C3 H3 0.9300 . ?
C4 C5 1.381(7) . ?
C4 H4 0.9300 . ?
C5 C6 1.372(6) . ?
C5 H5 0.9300 . ?
C6 N2 1.436(5) . ?
C7 O1 1.218(4) . ?
C7 N2 1.355(5) . ?
C7 C8 1.498(6) . ?
C8 C13 1.388(5) . ?
C8 C9 1.397(5) . ?
C9 C10 1.382(6) . ?
C9 H9 0.9300 . ?
C10 C11 1.370(6) . ?
C10 Br1 1.895(4) . ?
C11 C12 1.389(5) . ?
C11 H11 0.9300 . ?
C12 C13 1.391(5) . ?
C12 H12 0.9300 . ?
C13 N1 1.405(5) . ?
C14 N1 1.388(5) . ?
C14 C19 1.392(6) . ?
C14 C15 1.404(6) . ?
C15 C16 1.371(6) . ?
C15 H15 0.9300 . ?
C16 C17 1.376(6) . ?
C16 H16 0.9300 . ?
C17 C18 1.373(6) . ?
C17 C20 1.513(6) . ?
C18 C19 1.361(6) . ?
C18 H18 0.9300 . ?
C19 H19 0.9300 . ?
C20 H20A 0.9600 . ?
C20 H20B 0.9600 . ?
C20 H20C 0.9600 . ?
C21 N2 1.478(5) . ?
C21 C22 1.480(6) . ?
C21 H21A 0.9700 . ?
C21 H21B 0.9700 . ?
C22 C23 1.252(7) . ?
C22 H22 0.9300 . ?
C23 H23A 0.9300 . ?
C23 H23B 0.9300 . ?
N1 H1A 0.85(4) . ?

loop_
_geom_hbond_atom_site_label_D
_geom_hbond_atom_site_label_H
_geom_hbond_atom_site_label_A
_geom_hbond_distance_DH
_geom_hbond_distance_HA
_geom_hbond_distance_DA
_geom_hbond_angle_DHA
_geom_hbond_site_symmetry_A
_geom_hbond_publ_flag
N1 H1A O1 0.85(4) 2.13(4) 2.790(5) 134(4) . yes

loop_
_geom_torsion_atom_site_label_1
_geom_torsion_atom_site_label_2
_geom_torsion_atom_site_label_3
_geom_torsion_atom_site_label_4
_geom_torsion
_geom_torsion_site_symmetry_1
_geom_torsion_site_symmetry_2
_geom_torsion_site_symmetry_3
_geom_torsion_site_symmetry_4
_geom_torsion_publ_flag
C6 C1 C2 C3 -0.1(9) . . . . ?
C1 C2 C3 C4 -0.9(10) . . . . ?
C2 C3 C4 C5 1.3(10) . . . . ?
C3 C4 C5 C6 -0.8(9) . . . . ?
C2 C1 C6 C5 0.5(7) . . . . ?
C2 C1 C6 N2 175.4(4) . . . . ?
C4 C5 C6 C1 -0.1(7) . . . . ?
C4 C5 C6 N2 -175.0(4) . . . . ?
O1 C7 C8 C13 40.3(6) . . . . ?
N2 C7 C8 C13 -142.7(4) . . . . ?
O1 C7 C8 C9 -130.6(4) . . . . ?
N2 C7 C8 C9 46.4(6) . . . . ?
C13 C8 C9 C10 1.4(6) . . . . ?
C7 C8 C9 C10 172.6(4) . . . . ?
C8 C9 C10 C11 -0.8(6) . . . . ?
C8 C9 C10 Br1 -178.9(3) . . . . ?
C9 C10 C11 C12 0.3(7) . . . . ?
Br1 C10 C11 C12 178.4(3) . . . . ?
C10 C11 C12 C13 -0.5(7) . . . . ?
C9 C8 C13 C12 -1.6(6) . . . . ?
C7 C8 C13 C12 -172.6(4) . . . . ?
C9 C8 C13 N1 178.9(4) . . . . ?
C7 C8 C13 N1 8.0(6) . . . . ?
C11 C12 C13 C8 1.2(7) . . . . ?
C11 C12 C13 N1 -179.4(4) . . . . ?
N1 C14 C15 C16 177.1(4) . . . . ?
C19 C14 C15 C16 1.0(6) . . . . ?
C14 C15 C16 C17 1.5(7) . . . . ?
C15 C16 C17 C18 -2.6(7) . . . . ?
C15 C16 C17 C20 175.2(4) . . . . ?
C16 C17 C18 C19 1.1(7) . . . . ?
C20 C17 C18 C19 -176.6(4) . . . . ?
C17 C18 C19 C14 1.4(7) . . . . ?
N1 C14 C19 C18 -178.3(4) . . . . ?
C15 C14 C19 C18 -2.5(6) . . . . ?
N2 C21 C22 C23 132.8(6) . . . . ?
O1 C7 N2 C6 -162.3(4) . . . . ?
C8 C7 N2 C6 20.8(6) . . . . ?
O1 C7 N2 C21 7.2(6) . . . . ?
C8 C7 N2 C21 -169.7(3) . . . . ?
C1 C6 N2 C7 53.1(6) . . . . ?
C5 C6 N2 C7 -132.0(5) . . . . ?
C1 C6 N2 C21 -116.3(5) . . . . ?
C5 C6 N2 C21 58.5(5) . . . . ?
C22 C21 N2 C7 81.2(5) . . . . ?
C22 C21 N2 C6 -108.4(5) . . . . ?
C19 C14 N1 C13 -32.5(7) . . . . ?
C15 C14 N1 C13 151.8(4) . . . . ?
C8 C13 N1 C14 161.8(4) . . . . ?
C12 C13 N1 C14 -17.6(7) . . . . ?
